data_7124670
loop_
_publ_author_name
'Egbert, Jonathan D.'
'O'Hagan, Molly'
'Wiedner, Eric S.'
'Bullock, R. Morris'
'Piro, Nicholas A.'
'Kassel, W. Scott'
'Mock, Michael T.'

_publ_section_title
;
 Putting chromium on the map for N2 reduction: production of hydrazine and
 ammonia. A study of cis-M(N2)2 (M = Cr, Mo, W) bis(diphosphine)
 complexes.
;
_journal_issue 60
_journal_name_full 'Chemical communications (Cambridge, England)'
_journal_page_first 9343
_journal_page_last 9346
_journal_paper_doi 10.1039/c6cc03449g
_journal_volume 52
_journal_year 2016
_chemical_formula_moiety 'C34 H58 Cr F4 N6 P4'
_chemical_formula_sum 'C34 H58 Cr F4 N6 P4'
_chemical_formula_weight 802.74
_chemical_properties_physical 'Air-sensitive, Moisture-sensitive'
_space_group_crystal_system monoclinic
_space_group_IT_number 14
_space_group_name_Hall '-P 2ybc'
_space_group_name_H-M_alt 'P 1 21/c 1'
_atom_sites_solution_hydrogens geom
_atom_sites_solution_primary direct
_audit_creation_date 2015-04-10
_audit_creation_method
;
Olex2 1.2
(compiled 2015.01.26 svn.r3150 for OlexSys, GUI svn.r4998)
;
_audit_update_record
;
2016-01-05 deposited with the CCDC.
2016-06-15 downloaded from the CCDC.
;
_cell_angle_alpha 90
_cell_angle_beta 101.392(3)
_cell_angle_gamma 90
_cell_formula_units_Z 2
_cell_length_a 10.8985(6)
_cell_length_b 13.4410(7)
_cell_length_c 13.4741(7)
_cell_measurement_reflns_used 6846
_cell_measurement_temperature 100(2)
_cell_measurement_theta_max 27.736
_cell_measurement_theta_min 2.162
_cell_volume 1934.89(18)
_computing_cell_refinement 'SAINT v8.34A (Bruker, 2013)'
_computing_data_reduction 'SAINT v8.34A (Bruker, 2013)'
_computing_molecular_graphics 'Olex2 (Dolomanov et al., 2009)'
_computing_publication_material 'Olex2 (Dolomanov et al., 2009)'
_computing_structure_refinement 'XL (Sheldrick, 2008)'
_computing_structure_solution 'XT (Sheldrick, 2015)'
_diffrn_ambient_temperature 100.0
_diffrn_detector_area_resol_mean 8
_diffrn_measured_fraction_theta_full 1.000
_diffrn_measured_fraction_theta_max 1.000
_diffrn_measurement_device_type 'Bruker APEX-II CCD'
_diffrn_measurement_method '\w and \f scans'
_diffrn_radiation_monochromator graphite
_diffrn_radiation_type MoK\a
_diffrn_radiation_wavelength 0.71073
_diffrn_reflns_av_R_equivalents 0.0700
_diffrn_reflns_av_unetI/netI 0.0392
_diffrn_reflns_Laue_measured_fraction_full 1.000
_diffrn_reflns_Laue_measured_fraction_max 1.000
_diffrn_reflns_limit_h_max 15
_diffrn_reflns_limit_h_min -15
_diffrn_reflns_limit_k_max 18
_diffrn_reflns_limit_k_min -18
_diffrn_reflns_limit_l_max 18
_diffrn_reflns_limit_l_min -18
_diffrn_reflns_number 48915
_diffrn_reflns_point_group_measured_fraction_full 1.000
_diffrn_reflns_point_group_measured_fraction_max 1.000
_diffrn_reflns_theta_full 26.000
_diffrn_reflns_theta_max 29.574
_diffrn_reflns_theta_min 1.906
_diffrn_source 'sealed tube'
_diffrn_standards_number 0
_exptl_absorpt_coefficient_mu 0.514
_exptl_absorpt_correction_T_max 0.7461
_exptl_absorpt_correction_T_min 0.6877
_exptl_absorpt_correction_type multi-scan
_exptl_absorpt_process_details
;
SADABS-2014/5 (Bruker,2014/5) was used for absorption correction.
wR2(int) was 0.0613 before and 0.0571 after correction.
The Ratio of minimum to maximum transmission is 0.9217.
The \l/2 correction factor is 0.00150.
;
_exptl_crystal_colour orange
_exptl_crystal_colour_primary orange
_exptl_crystal_density_diffrn 1.378
_exptl_crystal_description block
_exptl_crystal_F_000 848
_exptl_crystal_recrystallization_method 'Re-crystallisation from solvent: Ethyl Ether'
_exptl_crystal_size_max 0.15
_exptl_crystal_size_mid 0.15
_exptl_crystal_size_min 0.06
_refine_diff_density_max 0.371
_refine_diff_density_min -0.348
_refine_diff_density_rms 0.066
_refine_ls_extinction_method none
_refine_ls_goodness_of_fit_ref 1.024
_refine_ls_hydrogen_treatment constr
_refine_ls_matrix_type full
_refine_ls_number_parameters 227
_refine_ls_number_reflns 5435
_refine_ls_number_restraints 0
_refine_ls_restrained_S_all 1.024
_refine_ls_R_factor_all 0.0561
_refine_ls_R_factor_gt 0.0344
_refine_ls_shift/su_max 0.001
_refine_ls_shift/su_mean 0.000
_refine_ls_structure_factor_coef Fsqd
_refine_ls_weighting_details 'w=1/[\s^2^(Fo^2^)+(0.0328P)^2^+0.9486P] where P=(Fo^2^+2Fc^2^)/3'
_refine_ls_weighting_scheme calc
_refine_ls_wR_factor_gt 0.0743
_refine_ls_wR_factor_ref 0.0830
_reflns_Friedel_coverage 0.000
_reflns_number_gt 4167
_reflns_number_total 5435
_reflns_threshold_expression 'I > 2\s(I)'
_cod_data_source_file c6cc03449g2.cif
_cod_data_source_block pnl188
_cod_database_code 7124670
_shelx_space_group_comment
;
The symmetry employed for this shelxl refinement is uniquely defined
by the following loop, which should always be used as a source of
symmetry information in preference to the above space-group names.
They are only intended as comments.
;
_olex2_refinement_description
;
1. Fixed Uiso
 At 1.2 times of:
  All C(H) groups, All C(H,H) groups
 At 1.5 times of:
  All C(H,H,H) groups
2.a Secondary CH2 refined with riding coordinates:
 C7(H7A,H7B), C5(H5A,H5B), C3(H3A,H3B), C10(H10A,H10B), C9(H9A,H9B), C1(H1A,
 H1B), C11(H11A,H11B)
2.b Aromatic/amide H refined with riding coordinates:
 C14(H14), C16(H16), C15(H15)
2.c Idealised Me refined as rotating group:
 C6(H6A,H6B,H6C), C8(H8A,H8B,H8C), C2(H2A,H2B,H2C), C4(H4A,H4B,H4C)
;
_shelx_shelxl_version_number 2014/7
_olex2_exptl_crystal_mounting_method 'mounted in NVH immersion oil on a nylon fiber'
_olex2_submission_special_instructions 'No special instructions were received'

loop_
_space_group_symop_operation_xyz
'x, y, z'
'-x, y+1/2, -z+1/2'
'-x, -y, -z'
'x, -y-1/2, z-1/2'

loop_
_atom_site_label
_atom_site_type_symbol
_atom_site_fract_x
_atom_site_fract_y
_atom_site_fract_z
_atom_site_U_iso_or_equiv
_atom_site_adp_type
_atom_site_occupancy
_atom_site_site_symmetry_order
_atom_site_calc_flag
_atom_site_refinement_flags_posn
_atom_site_refinement_flags_adp
_atom_site_refinement_flags_occupancy
Cr1 Cr 0.5000 0.5000 0.5000 0.01125(8) Uani 1 2 d S T P
P1 P 0.29898(4) 0.43339(3) 0.44108(3) 0.01352(9) Uani 1 1 d . . .
P2 P 0.46739(4) 0.58681(3) 0.34445(3) 0.01286(9) Uani 1 1 d . . .
F2 F 0.16988(11) 0.41055(9) 0.09652(9) 0.0351(3) Uani 1 1 d . . .
F1 F 0.09019(11) 0.75394(9) 0.07734(9) 0.0368(3) Uani 1 1 d . . .
N1 N 0.42395(12) 0.60627(10) 0.55651(10) 0.0148(3) Uani 1 1 d . . .
N3 N 0.21459(12) 0.55233(11) 0.27448(10) 0.0164(3) Uani 1 1 d . . .
N2 N 0.37753(13) 0.66927(11) 0.59029(11) 0.0200(3) Uani 1 1 d . . .
C7 C 0.49336(15) 0.51515(12) 0.23281(11) 0.0164(3) Uani 1 1 d . . .
H7A H 0.5667 0.4714 0.2552 0.020 Uiso 1 1 calc R . .
H7B H 0.4199 0.4714 0.2110 0.020 Uiso 1 1 calc R . .
C5 C 0.54255(15) 0.70799(12) 0.32798(12) 0.0161(3) Uani 1 1 d . . .
H5A H 0.6320 0.6964 0.3269 0.019 Uiso 1 1 calc R . .
H5B H 0.5028 0.7365 0.2617 0.019 Uiso 1 1 calc R . .
C3 C 0.28809(15) 0.33359(13) 0.34526(12) 0.0173(3) Uani 1 1 d . . .
H3A H 0.3119 0.3627 0.2843 0.021 Uiso 1 1 calc R . .
H3B H 0.3521 0.2829 0.3720 0.021 Uiso 1 1 calc R . .
C10 C 0.30702(15) 0.63202(13) 0.29006(12) 0.0172(3) Uani 1 1 d . . .
H10A H 0.2824 0.6823 0.3362 0.021 Uiso 1 1 calc R . .
H10B H 0.3076 0.6649 0.2244 0.021 Uiso 1 1 calc R . .
C9 C 0.18141(15) 0.52037(13) 0.36961(12) 0.0174(3) Uani 1 1 d . . .
H9A H 0.0987 0.4873 0.3549 0.021 Uiso 1 1 calc R . .
H9B H 0.1746 0.5795 0.4120 0.021 Uiso 1 1 calc R . .
C1 C 0.19295(15) 0.38567(13) 0.52309(12) 0.0182(3) Uani 1 1 d . . .
H1A H 0.1095 0.3729 0.4805 0.022 Uiso 1 1 calc R . .
H1B H 0.2260 0.3214 0.5529 0.022 Uiso 1 1 calc R . .
C11 C 0.10309(15) 0.57838(14) 0.19870(13) 0.0208(4) Uani 1 1 d . . .
H11A H 0.0711 0.6438 0.2159 0.025 Uiso 1 1 calc R . .
H11B H 0.0369 0.5282 0.2001 0.025 Uiso 1 1 calc R . .
C6 C 0.53333(17) 0.78360(13) 0.41096(13) 0.0209(3) Uani 1 1 d . . .
H6A H 0.5832 0.8425 0.4024 0.031 Uiso 1 1 calc GR . .
H6B H 0.5652 0.7537 0.4774 0.031 Uiso 1 1 calc GR . .
H6C H 0.4457 0.8030 0.4062 0.031 Uiso 1 1 calc GR . .
C12 C 0.13126(15) 0.58297(14) 0.09355(13) 0.0213(4) Uani 1 1 d . . .
C8 C 0.51489(18) 0.57276(14) 0.14016(13) 0.0237(4) Uani 1 1 d . . .
H8A H 0.5248 0.5259 0.0866 0.036 Uiso 1 1 calc GR . .
H8B H 0.5908 0.6133 0.1586 0.036 Uiso 1 1 calc GR . .
H8C H 0.4430 0.6161 0.1158 0.036 Uiso 1 1 calc GR . .
C2 C 0.17806(17) 0.45671(15) 0.60869(13) 0.0242(4) Uani 1 1 d . . .
H2A H 0.1433 0.5200 0.5799 0.036 Uiso 1 1 calc GR . .
H2B H 0.2600 0.4684 0.6524 0.036 Uiso 1 1 calc GR . .
H2C H 0.1214 0.4272 0.6487 0.036 Uiso 1 1 calc GR . .
C13 C 0.12307(17) 0.66836(16) 0.03630(14) 0.0273(4) Uani 1 1 d . . .
C17 C 0.16527(16) 0.49824(16) 0.04613(14) 0.0275(4) Uani 1 1 d . . .
C4 C 0.16410(18) 0.27965(16) 0.31136(16) 0.0313(4) Uani 1 1 d . . .
H4A H 0.1716 0.2321 0.2577 0.047 Uiso 1 1 calc GR . .
H4B H 0.0984 0.3281 0.2855 0.047 Uiso 1 1 calc GR . .
H4C H 0.1425 0.2440 0.3690 0.047 Uiso 1 1 calc GR . .
C14 C 0.14624(19) 0.67221(19) -0.06089(16) 0.0373(5) Uani 1 1 d . . .
H14 H 0.1377 0.7329 -0.0978 0.045 Uiso 1 1 calc R . .
C16 C 0.19200(18) 0.49775(19) -0.04959(15) 0.0369(5) Uani 1 1 d . . .
H16 H 0.2167 0.4383 -0.0783 0.044 Uiso 1 1 calc R . .
C15 C 0.1818(2) 0.5865(2) -0.10284(16) 0.0434(6) Uani 1 1 d . . .
H15 H 0.1996 0.5880 -0.1691 0.052 Uiso 1 1 calc R . .

loop_
_atom_site_aniso_label
_atom_site_aniso_U_11
_atom_site_aniso_U_22
_atom_site_aniso_U_33
_atom_site_aniso_U_23
_atom_site_aniso_U_13
_atom_site_aniso_U_12
Cr1 0.01059(16) 0.01124(17) 0.01219(16) -0.00045(13) 0.00292(12) 0.00004(13)
P1 0.01168(18) 0.0140(2) 0.01504(19) -0.00023(15) 0.00307(14) -0.00079(15)
P2 0.01224(18) 0.01325(19) 0.01327(18) -0.00008(15) 0.00294(14) -0.00037(15)
F2 0.0351(7) 0.0300(6) 0.0378(7) -0.0063(5) 0.0015(5) -0.0004(5)
F1 0.0293(6) 0.0341(7) 0.0482(7) 0.0139(6) 0.0102(5) 0.0052(5)
N1 0.0127(6) 0.0171(7) 0.0141(6) 0.0020(5) 0.0015(5) -0.0017(5)
N3 0.0125(6) 0.0192(7) 0.0168(6) 0.0017(5) 0.0006(5) -0.0001(5)
N2 0.0199(7) 0.0185(7) 0.0222(7) -0.0019(6) 0.0052(6) 0.0020(6)
C7 0.0187(7) 0.0171(8) 0.0140(7) -0.0007(6) 0.0046(6) -0.0001(6)
C5 0.0174(8) 0.0152(8) 0.0155(7) 0.0022(6) 0.0030(6) -0.0018(6)
C3 0.0162(7) 0.0166(8) 0.0195(8) -0.0027(6) 0.0041(6) -0.0011(6)
C10 0.0157(7) 0.0161(8) 0.0194(8) 0.0015(6) 0.0027(6) 0.0015(6)
C9 0.0125(7) 0.0203(8) 0.0199(8) 0.0012(6) 0.0041(6) 0.0015(6)
C1 0.0128(7) 0.0214(8) 0.0209(8) 0.0036(7) 0.0046(6) -0.0023(6)
C11 0.0123(7) 0.0272(9) 0.0220(8) 0.0033(7) 0.0011(6) 0.0022(7)
C6 0.0269(9) 0.0141(8) 0.0215(8) -0.0005(7) 0.0043(7) -0.0026(7)
C12 0.0113(7) 0.0315(10) 0.0194(8) 0.0023(7) -0.0011(6) -0.0020(7)
C8 0.0335(10) 0.0225(9) 0.0173(8) -0.0018(7) 0.0101(7) -0.0006(7)
C2 0.0220(9) 0.0295(10) 0.0240(9) 0.0013(8) 0.0113(7) 0.0023(7)
C13 0.0160(8) 0.0366(11) 0.0281(9) 0.0060(8) 0.0013(7) -0.0040(8)
C17 0.0175(8) 0.0368(11) 0.0262(9) -0.0031(8) -0.0005(7) -0.0063(8)
C4 0.0226(9) 0.0322(11) 0.0396(11) -0.0159(9) 0.0077(8) -0.0083(8)
C14 0.0264(10) 0.0563(15) 0.0286(10) 0.0124(10) 0.0040(8) -0.0144(10)
C16 0.0235(9) 0.0578(15) 0.0291(10) -0.0174(10) 0.0048(8) -0.0108(10)
C15 0.0292(11) 0.0785(19) 0.0226(10) -0.0038(11) 0.0054(8) -0.0228(12)

loop_
_atom_type_symbol
_atom_type_description
_atom_type_scat_dispersion_real
_atom_type_scat_dispersion_imag
_atom_type_scat_source
C C 0.0033 0.0016 'International Tables Vol C Tables 4.2.6.8 and 6.1.1.4'
H H 0.0000 0.0000 'International Tables Vol C Tables 4.2.6.8 and 6.1.1.4'
Cr Cr 0.3209 0.6236 'International Tables Vol C Tables 4.2.6.8 and 6.1.1.4'
F F 0.0171 0.0103 'International Tables Vol C Tables 4.2.6.8 and 6.1.1.4'
N N 0.0061 0.0033 'International Tables Vol C Tables 4.2.6.8 and 6.1.1.4'
P P 0.1023 0.0942 'International Tables Vol C Tables 4.2.6.8 and 6.1.1.4'

loop_
_geom_angle_atom_site_label_1
_geom_angle_atom_site_label_2
_geom_angle_atom_site_label_3
_geom_angle
_geom_angle_site_symmetry_1
_geom_angle_site_symmetry_3
P1 Cr1 P1 180.0 . 3_666
P1 Cr1 P2 85.513(14) 3_666 3_666
P1 Cr1 P2 85.513(14) . .
P1 Cr1 P2 94.487(14) . 3_666
P1 Cr1 P2 94.487(14) 3_666 .
P2 Cr1 P2 179.999(19) 3_666 .
N1 Cr1 P1 91.71(4) 3_666 .
N1 Cr1 P1 88.30(4) 3_666 3_666
N1 Cr1 P1 91.70(4) . 3_666
N1 Cr1 P1 88.29(4) . .
N1 Cr1 P2 90.97(4) . 3_666
N1 Cr1 P2 89.03(4) 3_666 3_666
N1 Cr1 P2 90.97(4) 3_666 .
N1 Cr1 P2 89.03(4) . .
N1 Cr1 N1 180.0 . 3_666
C3 P1 Cr1 116.00(5) . .
C3 P1 C9 98.74(8) . .
C3 P1 C1 101.68(8) . .
C9 P1 Cr1 115.87(6) . .
C9 P1 C1 94.53(7) . .
C1 P1 Cr1 125.14(5) . .
C7 P2 Cr1 116.27(5) . .
C7 P2 C5 102.54(7) . .
C7 P2 C10 97.60(7) . .
C5 P2 Cr1 123.13(5) . .
C5 P2 C10 93.94(7) . .
C10 P2 Cr1 118.42(5) . .
N2 N1 Cr1 179.36(13) . .
C10 N3 C9 111.90(13) . .
C10 N3 C11 112.27(13) . .
C9 N3 C11 111.45(13) . .
P2 C7 H7A 107.8 . .
P2 C7 H7B 107.8 . .
H7A C7 H7B 107.1 . .
C8 C7 P2 118.22(12) . .
C8 C7 H7A 107.8 . .
C8 C7 H7B 107.8 . .
P2 C5 H5A 108.8 . .
P2 C5 H5B 108.8 . .
H5A C5 H5B 107.7 . .
C6 C5 P2 113.68(11) . .
C6 C5 H5A 108.8 . .
C6 C5 H5B 108.8 . .
P1 C3 H3A 107.5 . .
P1 C3 H3B 107.5 . .
H3A C3 H3B 107.0 . .
C4 C3 P1 119.07(12) . .
C4 C3 H3A 107.5 . .
C4 C3 H3B 107.5 . .
P2 C10 H10A 109.1 . .
P2 C10 H10B 109.1 . .
N3 C10 P2 112.70(11) . .
N3 C10 H10A 109.1 . .
N3 C10 H10B 109.1 . .
H10A C10 H10B 107.8 . .
P1 C9 H9A 109.2 . .
P1 C9 H9B 109.2 . .
N3 C9 P1 111.99(11) . .
N3 C9 H9A 109.2 . .
N3 C9 H9B 109.2 . .
H9A C9 H9B 107.9 . .
P1 C1 H1A 108.8 . .
P1 C1 H1B 108.8 . .
H1A C1 H1B 107.7 . .
C2 C1 P1 113.74(12) . .
C2 C1 H1A 108.8 . .
C2 C1 H1B 108.8 . .
N3 C11 H11A 109.3 . .
N3 C11 H11B 109.3 . .
N3 C11 C12 111.66(13) . .
H11A C11 H11B 107.9 . .
C12 C11 H11A 109.3 . .
C12 C11 H11B 109.3 . .
C5 C6 H6A 109.5 . .
C5 C6 H6B 109.5 . .
C5 C6 H6C 109.5 . .
H6A C6 H6B 109.5 . .
H6A C6 H6C 109.5 . .
H6B C6 H6C 109.5 . .
C13 C12 C11 123.91(17) . .
C13 C12 C17 114.77(17) . .
C17 C12 C11 121.31(17) . .
C7 C8 H8A 109.5 . .
C7 C8 H8B 109.5 . .
C7 C8 H8C 109.5 . .
H8A C8 H8B 109.5 . .
H8A C8 H8C 109.5 . .
H8B C8 H8C 109.5 . .
C1 C2 H2A 109.5 . .
C1 C2 H2B 109.5 . .
C1 C2 H2C 109.5 . .
H2A C2 H2B 109.5 . .
H2A C2 H2C 109.5 . .
H2B C2 H2C 109.5 . .
F1 C13 C12 118.19(17) . .
F1 C13 C14 117.86(19) . .
C12 C13 C14 123.9(2) . .
F2 C17 C12 117.93(16) . .
F2 C17 C16 118.09(19) . .
C16 C17 C12 124.0(2) . .
C3 C4 H4A 109.5 . .
C3 C4 H4B 109.5 . .
C3 C4 H4C 109.5 . .
H4A C4 H4B 109.5 . .
H4A C4 H4C 109.5 . .
H4B C4 H4C 109.5 . .
C13 C14 H14 120.7 . .
C15 C14 C13 118.5(2) . .
C15 C14 H14 120.7 . .
C17 C16 H16 121.0 . .
C17 C16 C15 118.1(2) . .
C15 C16 H16 121.0 . .
C14 C15 C16 120.7(2) . .
C14 C15 H15 119.7 . .
C16 C15 H15 119.7 . .

loop_
_geom_bond_atom_site_label_1
_geom_bond_atom_site_label_2
_geom_bond_distance
_geom_bond_site_symmetry_2
Cr1 P1 2.3546(4) 3_666
Cr1 P1 2.3546(4) .
Cr1 P2 2.3635(4) 3_666
Cr1 P2 2.3635(4) .
Cr1 N1 1.8858(14) 3_666
Cr1 N1 1.8858(14) .
P1 C3 1.8493(17) .
P1 C9 1.8571(16) .
P1 C1 1.8634(16) .
P2 C7 1.8543(16) .
P2 C5 1.8561(16) .
P2 C10 1.8588(16) .
F2 C17 1.356(2) .
F1 C13 1.355(2) .
N1 N2 1.1274(19) .
N3 C10 1.457(2) .
N3 C9 1.463(2) .
N3 C11 1.467(2) .
C7 H7A 0.9900 .
C7 H7B 0.9900 .
C7 C8 1.526(2) .
C5 H5A 0.9900 .
C5 H5B 0.9900 .
C5 C6 1.529(2) .
C3 H3A 0.9900 .
C3 H3B 0.9900 .
C3 C4 1.522(2) .
C10 H10A 0.9900 .
C10 H10B 0.9900 .
C9 H9A 0.9900 .
C9 H9B 0.9900 .
C1 H1A 0.9900 .
C1 H1B 0.9900 .
C1 C2 1.530(2) .
C11 H11A 0.9900 .
C11 H11B 0.9900 .
C11 C12 1.509(2) .
C6 H6A 0.9800 .
C6 H6B 0.9800 .
C6 H6C 0.9800 .
C12 C13 1.376(3) .
C12 C17 1.391(3) .
C8 H8A 0.9800 .
C8 H8B 0.9800 .
C8 H8C 0.9800 .
C2 H2A 0.9800 .
C2 H2B 0.9800 .
C2 H2C 0.9800 .
C13 C14 1.383(3) .
C17 C16 1.377(3) .
C4 H4A 0.9800 .
C4 H4B 0.9800 .
C4 H4C 0.9800 .
C14 H14 0.9500 .
C14 C15 1.373(4) .
C16 H16 0.9500 .
C16 C15 1.385(3) .
C15 H15 0.9500 .

loop_
_geom_torsion_atom_site_label_1
_geom_torsion_atom_site_label_2
_geom_torsion_atom_site_label_3
_geom_torsion_atom_site_label_4
_geom_torsion
Cr1 P1 C3 C4 173.89(13)
Cr1 P1 C9 N3 64.89(13)
Cr1 P1 C1 C2 48.81(14)
Cr1 P2 C7 C8 -160.79(11)
Cr1 P2 C5 C6 -47.33(14)
Cr1 P2 C10 N3 -57.14(13)
F2 C17 C16 C15 177.15(16)
F1 C13 C14 C15 178.86(17)
N3 C11 C12 C13 -115.87(18)
N3 C11 C12 C17 65.7(2)
C7 P2 C5 C6 179.30(12)
C7 P2 C10 N3 68.31(12)
C5 P2 C7 C8 -23.54(15)
C5 P2 C10 N3 171.54(12)
C3 P1 C9 N3 -59.69(13)
C3 P1 C1 C2 -177.33(12)
C10 P2 C7 C8 72.24(14)
C10 P2 C5 C6 80.60(13)
C10 N3 C9 P1 -80.76(15)
C10 N3 C11 C12 69.75(18)
C9 P1 C3 C4 -61.63(16)
C9 P1 C1 C2 -77.42(13)
C9 N3 C10 P2 75.84(15)
C9 N3 C11 C12 -163.81(15)
C1 P1 C3 C4 34.88(16)
C1 P1 C9 N3 -162.26(12)
C11 N3 C10 P2 -157.96(11)
C11 N3 C9 P1 152.60(12)
C11 C12 C13 F1 1.4(3)
C11 C12 C13 C14 -178.55(17)
C11 C12 C17 F2 1.4(2)
C11 C12 C17 C16 179.97(16)
C12 C13 C14 C15 -1.2(3)
C12 C17 C16 C15 -1.5(3)
C13 C12 C17 F2 -177.21(15)
C13 C12 C17 C16 1.4(3)
C13 C14 C15 C16 1.2(3)
C17 C12 C13 F1 179.89(15)
C17 C12 C13 C14 0.0(3)
C17 C16 C15 C14 0.1(3)
